data_2003169
loop_
_publ_author_name
'Van Oostenryck, Luc'
'Tinant, Bernard'
'Declercq, Jean-Paul'
'Dutasta, Jean-Pierre'

_publ_section_title
;
 A Macrobicyclic Thiophosphonamide Polyether Ligand
;
_journal_coden_ASTM ACSCEE
_journal_coeditor_code HU1098
_journal_issue 1
_journal_name_full 'Acta Crystallographica, Section C: Crystal Structure Communications'
_journal_page_first 80
_journal_page_last 84
_journal_paper_doi 10.1107/S0108270194003914
_journal_volume 51
_journal_year 1995
_chemical_formula_moiety 'C29 H35 N2 O5 P S'
_chemical_formula_sum 'C29 H35 N2 O5 P S'
_chemical_formula_weight 554.62
_chemical_name_systematic
; 31-phenyl-13,16,19,22,25-pentoxa-2,6,31-diazaphosphatetracyclo
[24,4,0,1^2,6^,0^7,12^]hentriaconta-1(26),7,9,11,27,29-hexene-31-sulfide
;
_space_group_crystal_system monoclinic
_space_group_IT_number 14
_space_group_name_Hall '-P 2yn'
_space_group_name_H-M_alt 'P 1 21/n 1'
_atom_sites_solution_hydrogens geom
_atom_sites_solution_primary direct
_atom_sites_solution_secondary difmap
_audit_creation_method SHELXL
_cell_angle_alpha 90.00
_cell_angle_beta 96.11(2)
_cell_angle_gamma 90.00
_cell_formula_units_Z 4
_cell_length_a 12.674(3)
_cell_length_b 20.023(4)
_cell_length_c 11.494(3)
_cell_measurement_reflns_used 15
_cell_measurement_temperature 293(2)
_cell_measurement_theta_max 12.5
_cell_measurement_theta_min 2.5
_cell_volume 2900.3(12)
_computing_cell_refinement 'local program'
_computing_data_collection 'local program'
_computing_data_reduction 'local program'
_computing_molecular_graphics 'PLUTO (Motherwell & Clegg, 1978); ORTEPII (Johnson, 1976)'
_computing_publication_material SHELXL93
_computing_structure_refinement 'SHELXL93 (Sheldrick, 1993)'
_computing_structure_solution 'SHELXS86 (Sheldrick, 1990)'
_diffrn_ambient_temperature 293(2)
_diffrn_measurement_device 'Syntex P2~1~ four-circle diffractometer'
_diffrn_measurement_method '\w scan'
_diffrn_radiation_monochromator graphite
_diffrn_radiation_source xray-tube
_diffrn_radiation_type 'Molybdenum K\a'
_diffrn_radiation_wavelength 0.71069
_diffrn_reflns_av_R_equivalents 0
_diffrn_reflns_av_sigmaI/netI 0.0342
_diffrn_reflns_limit_h_max 15
_diffrn_reflns_limit_h_min 0
_diffrn_reflns_limit_k_max 24
_diffrn_reflns_limit_k_min 0
_diffrn_reflns_limit_l_max 14
_diffrn_reflns_limit_l_min -14
_diffrn_reflns_number 5699
_diffrn_reflns_theta_max 26.00
_diffrn_reflns_theta_min 1.91
_diffrn_standards_decay_% 0
_diffrn_standards_interval_count 50
_diffrn_standards_number 1
_exptl_absorpt_coefficient_mu 0.207
_exptl_crystal_density_diffrn 1.270
_exptl_crystal_description parallelepiped
_exptl_crystal_F_000 1176
_exptl_crystal_size_max 0.32
_exptl_crystal_size_mid 0.24
_exptl_crystal_size_min 0.18
_refine_diff_density_max 0.618
_refine_diff_density_min -0.211
_refine_ls_extinction_method none
_refine_ls_goodness_of_fit_all 1.061
_refine_ls_goodness_of_fit_obs 1.176
_refine_ls_hydrogen_treatment 'refall with U common for all H atoms'
_refine_ls_matrix_type full
_refine_ls_number_parameters 344
_refine_ls_number_reflns 5699
_refine_ls_number_restraints 0
_refine_ls_restrained_S_all 1.061
_refine_ls_restrained_S_obs 1.176
_refine_ls_R_factor_all 0.0671
_refine_ls_R_factor_obs 0.0487
_refine_ls_shift/esd_max -0.001
_refine_ls_shift/esd_mean 0.000
_refine_ls_structure_factor_coef Fsqd
_refine_ls_weighting_details 'w = 1/[\s^2^(F~o~^2^)+(0.0747P)^2^+0.5425P] where P = (F~o~^2^+2F~c~^2^)/3'
_refine_ls_weighting_scheme calc
_refine_ls_wR_factor_all 0.1386
_refine_ls_wR_factor_obs 0.1306
_reflns_number_observed 4197
_reflns_number_total 5699
_reflns_observed_criterion >2sigma(I)
_cod_depositor_comments
;
 Added additional information after consulting the original publication
 and the supplementary material.

 Antanas Vaitkus,
 2021-09-27
;
_cod_original_sg_symbol_H-M 'P 21/n'
_cod_database_code 2003169

loop_
_space_group_symop_id
_space_group_symop_operation_xyz
1 'x, y, z'
2 '-x+1/2, y+1/2, -z+1/2'
3 '-x, -y, -z'
4 'x-1/2, -y-1/2, z-1/2'

loop_
_atom_site_aniso_label
_atom_site_aniso_U_11
_atom_site_aniso_U_22
_atom_site_aniso_U_33
_atom_site_aniso_U_12
_atom_site_aniso_U_13
_atom_site_aniso_U_23
C1 0.0343(10) 0.0503(12) 0.0434(12) -0.0011(9) -0.0005(9) 0.0127(10)
N2 0.0338(9) 0.0455(10) 0.0428(10) -0.0016(7) 0.0015(7) 0.0074(8)
C3 0.0499(13) 0.0561(15) 0.074(2) -0.0090(11) -0.0037(12) 0.0222(13)
C4 0.075(2) 0.047(2) 0.113(3) 0.0040(14) -0.027(2) -0.004(2)
C5 0.0579(15) 0.0570(15) 0.062(2) 0.0095(12) -0.0027(12) -0.0171(12)
N6 0.0333(9) 0.0456(10) 0.0415(9) 0.0039(7) 0.0001(7) -0.0055(8)
C7 0.0296(10) 0.0462(12) 0.0504(12) -0.0002(9) 0.0019(9) -0.0086(10)
C8 0.0435(13) 0.071(2) 0.0543(14) -0.0043(12) 0.0086(11) -0.0067(12)
C9 0.0383(13) 0.093(2) 0.081(2) -0.0013(13) 0.0192(13) -0.021(2)
C10 0.0360(13) 0.076(2) 0.092(2) 0.0112(12) -0.0036(14) -0.024(2)
C11 0.0476(13) 0.0575(15) 0.067(2) 0.0134(11) -0.0077(12) -0.0074(13)
C12 0.0393(11) 0.0461(12) 0.0513(13) 0.0051(9) -0.0004(10) -0.0042(10)
O13 0.0512(9) 0.0775(12) 0.0466(9) 0.0152(9) 0.0054(7) 0.0120(8)
C14 0.071(2) 0.069(2) 0.0506(14) 0.0204(14) -0.0006(13) 0.0081(13)
C15 0.094(2) 0.066(2) 0.058(2) 0.014(2) 0.0136(15) 0.0182(14)
O16 0.0822(13) 0.0714(13) 0.0641(11) 0.0111(11) 0.0281(10) 0.0114(10)
C17 0.090(2) 0.099(2) 0.071(2) 0.007(2) 0.034(2) 0.023(2)
C18 0.087(2) 0.107(3) 0.055(2) 0.012(2) 0.027(2) 0.007(2)
O19 0.0653(12) 0.104(2) 0.0675(12) 0.0106(11) 0.0201(10) 0.0104(11)
C20 0.066(2) 0.077(2) 0.056(2) -0.0012(14) 0.0096(13) -0.0035(14)
C21 0.083(2) 0.066(2) 0.078(2) 0.003(2) -0.001(2) -0.013(2)
O22 0.0761(13) 0.0670(12) 0.0684(12) 0.0067(10) -0.0045(10) -0.0095(10)
C23 0.069(2) 0.086(2) 0.078(2) 0.031(2) 0.001(2) -0.013(2)
C24 0.0514(15) 0.090(2) 0.068(2) 0.0234(15) 0.0088(13) -0.006(2)
O25 0.0405(8) 0.0718(11) 0.0588(10) 0.0124(8) 0.0041(7) -0.0033(9)
C26 0.0403(12) 0.0584(14) 0.0477(13) 0.0019(10) -0.0017(10) 0.0070(11)
C27 0.0382(12) 0.082(2) 0.074(2) 0.0036(12) 0.0013(12) 0.0108(15)
C28 0.0477(15) 0.082(2) 0.083(2) -0.0117(14) -0.0184(14) 0.004(2)
C29 0.062(2) 0.068(2) 0.068(2) -0.0054(14) -0.0176(14) -0.0021(14)
C30 0.0515(13) 0.0558(14) 0.0507(13) -0.0002(11) -0.0040(11) 0.0045(11)
P31 0.0309(3) 0.0441(3) 0.0408(3) 0.0024(2) 0.0033(2) -0.0020(2)
S32 0.0462(3) 0.0761(5) 0.0724(4) 0.0063(3) 0.0040(3) -0.0323(4)
C33 0.0354(11) 0.0514(13) 0.0537(13) 0.0021(9) -0.0006(9) 0.0150(11)
C34 0.064(2) 0.077(2) 0.064(2) 0.0152(14) 0.0261(13) 0.0233(14)
C35 0.078(2) 0.131(3) 0.087(2) 0.028(2) 0.043(2) 0.051(2)
C36 0.059(2) 0.134(4) 0.119(3) 0.000(2) 0.023(2) 0.073(3)
C37 0.070(2) 0.077(2) 0.126(3) -0.023(2) -0.012(2) 0.054(2)
C38 0.0528(15) 0.056(2) 0.088(2) -0.0069(12) -0.0084(14) 0.0164(14)

loop_
_atom_site_label
_atom_site_type_symbol
_atom_site_fract_x
_atom_site_fract_y
_atom_site_fract_z
_atom_site_U_iso_or_equiv
_atom_site_thermal_displace_type
_atom_site_calc_flag
_atom_site_refinement_flags
_atom_site_occupancy
_atom_site_disorder_group
C1 C 0.1505(2) 0.39840(11) 0.0528(2) 0.0430(5) Uani d . 1 .
N2 N 0.25703(13) 0.41084(9) 0.10272(15) 0.0409(4) Uani d . 1 .
C3 C 0.3060(2) 0.47596(13) 0.0853(2) 0.0606(7) Uani d . 1 .
H3A H 0.2533(2) 0.50590(13) 0.0464(2) 0.085(2) Uiso calc R 1 .
H3B H 0.3624(2) 0.47061(13) 0.0352(2) 0.085(2) Uiso calc R 1 .
C4 C 0.3508(3) 0.50617(14) 0.2003(3) 0.0811(9) Uani d . 1 .
H4A H 0.4004(3) 0.54118(14) 0.1851(3) 0.085(2) Uiso calc R 1 .
H4B H 0.2935(3) 0.52661(14) 0.2372(3) 0.085(2) Uiso calc R 1 .
C5 C 0.4059(2) 0.45701(13) 0.2828(2) 0.0597(7) Uani d . 1 .
H5A H 0.4714(2) 0.47664(13) 0.3189(2) 0.085(2) Uiso calc R 1 .
H5B H 0.3614(2) 0.44733(13) 0.3444(2) 0.085(2) Uiso calc R 1 .
N6 N 0.43065(13) 0.39406(9) 0.22482(15) 0.0404(4) Uani d . 1 .
C7 C 0.5363(2) 0.36838(11) 0.2493(2) 0.0422(5) Uani d . 1 .
C8 C 0.6061(2) 0.37151(14) 0.1657(2) 0.0560(6) Uani d . 1 .
H8 H 0.5842(2) 0.38994(14) 0.0929(2) 0.085(2) Uiso calc R 1 .
C9 C 0.7095(2) 0.3473(2) 0.1893(3) 0.0697(8) Uani d . 1 .
H9 H 0.7563(2) 0.3489(2) 0.1322(3) 0.085(2) Uiso calc R 1 .
C10 C 0.7412(2) 0.3211(2) 0.2969(3) 0.0690(8) Uani d . 1 .
H10 H 0.8099(2) 0.3048(2) 0.3125(3) 0.085(2) Uiso calc R 1 .
C11 C 0.6739(2) 0.31843(13) 0.3825(2) 0.0585(6) Uani d . 1 .
H11 H 0.6974(2) 0.30116(13) 0.4558(2) 0.085(2) Uiso calc R 1 .
C12 C 0.5702(2) 0.34165(11) 0.3593(2) 0.0459(5) Uani d . 1 .
O13 O 0.49632(13) 0.34053(9) 0.43701(14) 0.0584(5) Uani d . 1 .
C14 C 0.5297(2) 0.31799(15) 0.5534(2) 0.0641(7) Uani d . 1 .
H14A H 0.5797(2) 0.34946(15) 0.5925(2) 0.085(2) Uiso calc R 1 .
H14B H 0.5644(2) 0.27491(15) 0.5509(2) 0.085(2) Uiso calc R 1 .
C15 C 0.4347(3) 0.3124(2) 0.6178(2) 0.0722(8) Uani d . 1 .
H15A H 0.3782(3) 0.2901(2) 0.5690(2) 0.085(2) Uiso calc R 1 .
H15B H 0.4516(3) 0.2858(2) 0.6878(2) 0.085(2) Uiso calc R 1 .
O16 O 0.4003(2) 0.37632(10) 0.6490(2) 0.0711(5) Uani d . 1 .
C17 C 0.3165(3) 0.3720(2) 0.7218(3) 0.0849(10) Uani d . 1 .
H17A H 0.3410(3) 0.3483(2) 0.7933(3) 0.085(2) Uiso calc R 1 .
H17B H 0.2577(3) 0.3472(2) 0.6818(3) 0.085(2) Uiso calc R 1 .
C18 C 0.2800(3) 0.4408(2) 0.7512(3) 0.0817(9) Uani d . 1 .
H18A H 0.2435(3) 0.4381(2) 0.8211(3) 0.085(2) Uiso calc R 1 .
H18B H 0.3418(3) 0.4690(2) 0.7691(3) 0.085(2) Uiso calc R 1 .
O19 O 0.2124(2) 0.47107(11) 0.6623(2) 0.0780(6) Uani d . 1 .
C20 C 0.2653(2) 0.5030(2) 0.5765(2) 0.0660(7) Uani d . 1 .
H20A H 0.2973(2) 0.4698(2) 0.5298(2) 0.085(2) Uiso calc R 1 .
H20B H 0.3215(2) 0.5310(2) 0.6139(2) 0.085(2) Uiso calc R 1 .
C21 C 0.1903(3) 0.5445(2) 0.4998(3) 0.0763(8) Uani d . 1 .
H21A H 0.1449(3) 0.5693(2) 0.5473(3) 0.085(2) Uiso calc R 1 .
H21B H 0.2297(3) 0.5764(2) 0.4578(3) 0.085(2) Uiso calc R 1 .
O22 O 0.1284(2) 0.50509(10) 0.4205(2) 0.0714(5) Uani d . 1 .
C23 C 0.0599(2) 0.5441(2) 0.3403(3) 0.0781(9) Uani d . 1 .
H23A H 0.1004(2) 0.5789(2) 0.3064(3) 0.085(2) Uiso calc R 1 .
H23B H 0.0056(2) 0.5653(2) 0.3811(3) 0.085(2) Uiso calc R 1 .
C24 C 0.0104(2) 0.5002(2) 0.2477(2) 0.0696(8) Uani d . 1 .
H24A H -0.0253(2) 0.4632(2) 0.2816(2) 0.085(2) Uiso calc R 1 .
H24B H -0.0414(2) 0.5248(2) 0.1962(2) 0.085(2) Uiso calc R 1 .
O25 O 0.09359(12) 0.47589(9) 0.18402(15) 0.0571(4) Uani d . 1 .
C26 C 0.0664(2) 0.43083(13) 0.0976(2) 0.0492(6) Uani d . 1 .
C27 C -0.0377(2) 0.4166(2) 0.0533(3) 0.0651(7) Uani d . 1 .
H27 H -0.0940(2) 0.4379(2) 0.0835(3) 0.085(2) Uiso calc R 1 .
C28 C -0.0565(2) 0.3707(2) -0.0357(3) 0.0726(8) Uani d . 1 .
H28 H -0.1261(2) 0.3609(2) -0.0647(3) 0.085(2) Uiso calc R 1 .
C29 C 0.0245(2) 0.33947(15) -0.0821(3) 0.0679(7) Uani d . 1 .
H29 H 0.0104(2) 0.30913(15) -0.1430(3) 0.085(2) Uiso calc R 1 .
C30 C 0.1282(2) 0.35316(12) -0.0379(2) 0.0533(6) Uani d . 1 .
H30 H 0.1837(2) 0.33172(12) -0.0695(2) 0.085(2) Uiso calc R 1 .
P31 P 0.33351(4) 0.34850(3) 0.15775(5) 0.0386(2) Uani d . 1 .
S32 S 0.38609(5) 0.28272(4) 0.05509(6) 0.0651(2) Uani d . 1 .
C33 C 0.2528(2) 0.30994(12) 0.2601(2) 0.0472(5) Uani d . 1 .
C34 C 0.1959(2) 0.3491(2) 0.3304(2) 0.0670(8) Uani d . 1 .
H34 H 0.1980(2) 0.3954(2) 0.3241(2) 0.085(2) Uiso calc R 1 .
C35 C 0.1360(3) 0.3199(2) 0.4101(3) 0.0965(12) Uani d . 1 .
H35 H 0.0992(3) 0.3468(2) 0.4579(3) 0.085(2) Uiso calc R 1 .
C36 C 0.1299(3) 0.2532(2) 0.4197(4) 0.1028(14) Uani d . 1 .
H36 H 0.0889(3) 0.2342(2) 0.4734(4) 0.085(2) Uiso calc R 1 .
C37 C 0.1844(3) 0.2133(2) 0.3499(4) 0.0928(12) Uani d . 1 .
H37 H 0.1792(3) 0.1671(2) 0.3557(4) 0.085(2) Uiso calc R 1 .
C38 C 0.2477(2) 0.24121(14) 0.2697(3) 0.0667(7) Uani d . 1 .
H38 H 0.2858(2) 0.21393(14) 0.2237(3) 0.085(2) Uiso calc R 1 .

loop_
_atom_type_symbol
_atom_type_description
_atom_type_scat_dispersion_real
_atom_type_scat_dispersion_imag
_atom_type_scat_source
C C 0.0033 0.0016 'International Tables Vol C Tables 4.2.6.8 and 6.1.1.4'
H H 0.0000 0.0000 'International Tables Vol C Tables 4.2.6.8 and 6.1.1.4'
N N 0.0061 0.0033 'International Tables Vol C Tables 4.2.6.8 and 6.1.1.4'
O O 0.0106 0.0060 'International Tables Vol C Tables 4.2.6.8 and 6.1.1.4'
P P 0.1023 0.0942 'International Tables Vol C Tables 4.2.6.8 and 6.1.1.4'
S S 0.1246 0.1234 'International Tables Vol C Tables 4.2.6.8 and 6.1.1.4'

loop_
_geom_angle_atom_site_label_1
_geom_angle_atom_site_label_2
_geom_angle_atom_site_label_3
_geom_angle_site_symmetry_1
_geom_angle_site_symmetry_3
_geom_angle
_geom_angle_publ_flag
C30 C1 C26 . . 118.7(2) yes
C30 C1 N2 . . 121.5(2) yes
C26 C1 N2 . . 119.8(2) yes
C1 N2 C3 . . 119.6(2) yes
C1 N2 P31 . . 120.56(14) yes
C3 N2 P31 . . 118.75(15) yes
N2 C3 C4 . . 111.2(2) yes
N2 C3 H3A . . 109.39(12) ?
C4 C3 H3A . . 109.4(2) ?
N2 C3 H3B . . 109.39(14) ?
C4 C3 H3B . . 109.4(2) ?
H3A C3 H3B . . 108.0 ?
C5 C4 C3 . . 113.6(2) yes
C5 C4 H4A . . 108.8(2) ?
C3 C4 H4A . . 108.8(2) ?
C5 C4 H4B . . 108.8(2) ?
C3 C4 H4B . . 108.8(2) ?
H4A C4 H4B . . 107.7 ?
N6 C5 C4 . . 112.6(2) yes
N6 C5 H5A . . 109.07(12) ?
C4 C5 H5A . . 109.1(2) ?
N6 C5 H5B . . 109.07(14) ?
C4 C5 H5B . . 109.1(2) ?
H5A C5 H5B . . 107.8 ?
C7 N6 C5 . . 117.2(2) yes
C7 N6 P31 . . 121.76(14) yes
C5 N6 P31 . . 119.89(15) yes
C8 C7 C12 . . 119.4(2) yes
C8 C7 N6 . . 120.3(2) yes
C12 C7 N6 . . 120.3(2) yes
C7 C8 C9 . . 120.6(3) yes
C7 C8 H8 . . 119.69(14) ?
C9 C8 H8 . . 119.7(2) ?
C10 C9 C8 . . 119.2(3) yes
C10 C9 H9 . . 120.4(2) ?
C8 C9 H9 . . 120.4(2) ?
C9 C10 C11 . . 121.4(2) yes
C9 C10 H10 . . 119.3(2) ?
C11 C10 H10 . . 119.3(2) ?
C10 C11 C12 . . 119.8(3) yes
C10 C11 H11 . . 120.1(2) ?
C12 C11 H11 . . 120.1(2) ?
O13 C12 C11 . . 124.8(2) yes
O13 C12 C7 . . 115.7(2) yes
C11 C12 C7 . . 119.5(2) yes
C12 O13 C14 . . 117.5(2) yes
O13 C14 C15 . . 108.3(2) yes
O13 C14 H14A . . 110.03(15) ?
C15 C14 H14A . . 110.0(2) ?
O13 C14 H14B . . 110.03(14) ?
C15 C14 H14B . . 110.0(2) ?
H14A C14 H14B . . 108.4 ?
O16 C15 C14 . . 110.4(2) yes
O16 C15 H15A . . 109.6(2) ?
C14 C15 H15A . . 109.6(2) ?
O16 C15 H15B . . 109.58(14) ?
C14 C15 H15B . . 109.58(14) ?
H15A C15 H15B . . 108.1 ?
C15 O16 C17 . . 111.3(2) yes
O16 C17 C18 . . 110.0(3) yes
O16 C17 H17A . . 109.7(2) ?
C18 C17 H17A . . 109.7(2) ?
O16 C17 H17B . . 109.7(2) ?
C18 C17 H17B . . 109.7(2) ?
H17A C17 H17B . . 108.2 ?
O19 C18 C17 . . 114.3(3) yes
O19 C18 H18A . . 108.68(14) ?
C17 C18 H18A . . 108.7(2) ?
O19 C18 H18B . . 108.7(2) ?
C17 C18 H18B . . 108.7(2) ?
H18A C18 H18B . . 107.6 ?
C18 O19 C20 . . 114.1(2) yes
O19 C20 C21 . . 110.4(2) yes
O19 C20 H20A . . 109.6(2) ?
C21 C20 H20A . . 109.6(2) ?
O19 C20 H20B . . 109.56(15) ?
C21 C20 H20B . . 109.6(2) ?
H20A C20 H20B . . 108.1 ?
O22 C21 C20 . . 110.8(2) yes
O22 C21 H21A . . 109.5(2) ?
C20 C21 H21A . . 109.5(2) ?
O22 C21 H21B . . 109.5(2) ?
C20 C21 H21B . . 109.5(2) ?
H21A C21 H21B . . 108.1 ?
C21 O22 C23 . . 112.0(2) yes
O22 C23 C24 . . 108.8(2) yes
O22 C23 H23A . . 109.9(2) ?
C24 C23 H23A . . 109.9(2) ?
O22 C23 H23B . . 109.93(15) ?
C24 C23 H23B . . 109.9(2) ?
H23A C23 H23B . . 108.3 ?
O25 C24 C23 . . 107.0(2) yes
O25 C24 H24A . . 110.3(2) ?
C23 C24 H24A . . 110.3(2) ?
O25 C24 H24B . . 110.31(13) ?
C23 C24 H24B . . 110.3(2) ?
H24A C24 H24B . . 108.6 ?
C26 O25 C24 . . 117.1(2) yes
O25 C26 C27 . . 124.1(2) yes
O25 C26 C1 . . 115.8(2) yes
C27 C26 C1 . . 120.1(2) yes
C28 C27 C26 . . 119.5(3) yes
C28 C27 H27 . . 120.3(2) ?
C26 C27 H27 . . 120.3(2) ?
C29 C28 C27 . . 121.3(3) yes
C29 C28 H28 . . 119.3(2) ?
C27 C28 H28 . . 119.3(2) ?
C28 C29 C30 . . 119.5(3) yes
C28 C29 H29 . . 120.3(2) ?
C30 C29 H29 . . 120.3(2) ?
C29 C30 C1 . . 120.9(3) yes
C29 C30 H30 . . 119.5(2) ?
C1 C30 H30 . . 119.53(14) ?
N6 P31 N2 . . 97.93(9) yes
N6 P31 C33 . . 112.07(10) yes
N2 P31 C33 . . 102.72(9) yes
N6 P31 S32 . . 111.84(7) yes
N2 P31 S32 . . 120.25(7) yes
C33 P31 S32 . . 111.17(9) yes
C34 C33 C38 . . 119.1(2) yes
C34 C33 P31 . . 120.2(2) yes
C38 C33 P31 . . 120.7(2) yes
C35 C34 C33 . . 120.4(3) yes
C35 C34 H34 . . 119.8(2) ?
C33 C34 H34 . . 119.82(15) ?
C36 C35 C34 . . 121.1(4) yes
C36 C35 H35 . . 119.4(2) ?
C34 C35 H35 . . 119.4(2) ?
C35 C36 C37 . . 119.6(3) yes
C35 C36 H36 . . 120.2(2) ?
C37 C36 H36 . . 120.2(2) ?
C36 C37 C38 . . 120.8(3) yes
C36 C37 H37 . . 119.6(2) ?
C38 C37 H37 . . 119.6(2) ?
C33 C38 C37 . . 119.0(3) yes
C33 C38 H38 . . 120.5(2) ?
C37 C38 H38 . . 120.5(2) ?

loop_
_geom_bond_atom_site_label_1
_geom_bond_atom_site_label_2
_geom_bond_site_symmetry_2
_geom_bond_distance
_geom_bond_publ_flag
C1 C30 . 1.387(3) yes
C1 C26 . 1.393(3) yes
C1 N2 . 1.432(3) yes
N2 C3 . 1.467(3) yes
N2 P31 . 1.663(2) yes
C3 C4 . 1.509(4) yes
C3 H3A . 0.97 ?
C3 H3B . 0.97 ?
C4 C5 . 1.489(4) yes
C4 H4A . 0.97 ?
C4 H4B . 0.97 ?
C5 N6 . 1.475(3) yes
C5 H5A . 0.97 ?
C5 H5B . 0.97 ?
N6 C7 . 1.434(3) yes
N6 P31 . 1.655(2) yes
C7 C8 . 1.374(3) yes
C7 C12 . 1.399(3) yes
C8 C9 . 1.397(4) yes
C8 H8 . 0.93 ?
C9 C10 . 1.363(4) yes
C9 H9 . 0.93 ?
C10 C11 . 1.370(4) yes
C10 H10 . 0.93 ?
C11 C12 . 1.394(3) yes
C11 H11 . 0.93 ?
C12 O13 . 1.361(3) yes
O13 C14 . 1.432(3) yes
C14 C15 . 1.484(4) yes
C14 H14A . 0.97 ?
C14 H14B . 0.97 ?
C15 O16 . 1.410(4) yes
C15 H15A . 0.97 ?
C15 H15B . 0.97 ?
O16 C17 . 1.423(3) yes
C17 C18 . 1.504(5) yes
C17 H17A . 0.97 ?
C17 H17B . 0.97 ?
C18 O19 . 1.400(4) yes
C18 H18A . 0.97 ?
C18 H18B . 0.97 ?
O19 C20 . 1.404(3) yes
C20 C21 . 1.480(4) yes
C20 H20A . 0.97 ?
C20 H20B . 0.97 ?
C21 O22 . 1.384(3) yes
C21 H21A . 0.97 ?
C21 H21B . 0.97 ?
O22 C23 . 1.430(3) yes
C23 C24 . 1.470(4) yes
C23 H23A . 0.97 ?
C23 H23B . 0.97 ?
C24 O25 . 1.431(3) yes
C24 H24A . 0.97 ?
C24 H24B . 0.97 ?
O25 C26 . 1.359(3) yes
C26 C27 . 1.392(3) yes
C27 C28 . 1.376(4) yes
C27 H27 . 0.93 ?
C28 C29 . 1.359(4) yes
C28 H28 . 0.93 ?
C29 C30 . 1.385(3) yes
C29 H29 . 0.93 ?
C30 H30 . 0.93 ?
P31 C33 . 1.812(2) yes
P31 S32 . 1.9336(9) yes
C33 C34 . 1.382(4) yes
C33 C38 . 1.383(4) yes
C34 C35 . 1.380(4) yes
C34 H34 . 0.93 ?
C35 C36 . 1.342(6) yes
C35 H35 . 0.93 ?
C36 C37 . 1.370(6) yes
C36 H36 . 0.93 ?
C37 C38 . 1.401(4) yes
C37 H37 . 0.93 ?
C38 H38 . 0.93 ?

loop_
_geom_torsion_atom_site_label_1
_geom_torsion_atom_site_label_2
_geom_torsion_atom_site_label_3
_geom_torsion_atom_site_label_4
_geom_torsion_site_symmetry_1
_geom_torsion_site_symmetry_2
_geom_torsion_site_symmetry_3
_geom_torsion_site_symmetry_4
_geom_torsion
C30 C1 N2 C3 . . . . 111.7(3)
C26 C1 N2 C3 . . . . -70.0(3)
C30 C1 N2 P31 . . . . -56.4(3)
C26 C1 N2 P31 . . . . 121.9(2)
C1 N2 C3 C4 . . . . 127.5(2)
P31 N2 C3 C4 . . . . -64.2(3)
N2 C3 C4 C5 . . . . 41.2(4)
C3 C4 C5 N6 . . . . 15.6(4)
C4 C5 N6 C7 . . . . 132.2(2)
C4 C5 N6 P31 . . . . -60.0(3)
C5 N6 C7 C8 . . . . -107.4(3)
P31 N6 C7 C8 . . . . 85.0(2)
C5 N6 C7 C12 . . . . 70.8(3)
P31 N6 C7 C12 . . . . -96.7(2)
C12 C7 C8 C9 . . . . 1.1(4)
N6 C7 C8 C9 . . . . 179.3(2)
C7 C8 C9 C10 . . . . -0.8(4)
C8 C9 C10 C11 . . . . -0.3(4)
C9 C10 C11 C12 . . . . 1.2(4)
C10 C11 C12 O13 . . . . 179.0(2)
C10 C11 C12 C7 . . . . -0.9(4)
C8 C7 C12 O13 . . . . 179.8(2)
N6 C7 C12 O13 . . . . 1.6(3)
C8 C7 C12 C11 . . . . -0.2(3)
N6 C7 C12 C11 . . . . -178.4(2)
C11 C12 O13 C14 . . . . 4.4(4)
C7 C12 O13 C14 . . . . -175.6(2)
C12 O13 C14 C15 . . . . -172.7(2)
O13 C14 C15 O16 . . . . -75.2(3)
C14 C15 O16 C17 . . . . -173.6(2)
C15 O16 C17 C18 . . . . -178.7(3)
O16 C17 C18 O19 . . . . 79.2(4)
C17 C18 O19 C20 . . . . -83.8(3)
C18 O19 C20 C21 . . . . -168.9(3)
O19 C20 C21 O22 . . . . -76.7(3)
C20 C21 O22 C23 . . . . -176.2(2)
C21 O22 C23 C24 . . . . 170.6(3)
O22 C23 C24 O25 . . . . -65.2(3)
C23 C24 O25 C26 . . . . 176.3(2)
C24 O25 C26 C27 . . . . 12.5(3)
C24 O25 C26 C1 . . . . -167.9(2)
C30 C1 C26 O25 . . . . -178.2(2)
N2 C1 C26 O25 . . . . 3.5(3)
C30 C1 C26 C27 . . . . 1.4(3)
N2 C1 C26 C27 . . . . -176.9(2)
O25 C26 C27 C28 . . . . 179.0(2)
C1 C26 C27 C28 . . . . -0.6(4)
C26 C27 C28 C29 . . . . -0.7(5)
C27 C28 C29 C30 . . . . 1.0(5)
C28 C29 C30 C1 . . . . -0.1(4)
C26 C1 C30 C29 . . . . -1.1(4)
N2 C1 C30 C29 . . . . 177.2(2)
C7 N6 P31 N2 . . . . -155.3(2)
C5 N6 P31 N2 . . . . 37.5(2)
C7 N6 P31 C33 . . . . 97.5(2)
C5 N6 P31 C33 . . . . -69.7(2)
C7 N6 P31 S32 . . . . -28.2(2)
C5 N6 P31 S32 . . . . 164.7(2)
C1 N2 P31 N6 . . . . -168.4(2)
C3 N2 P31 N6 . . . . 23.4(2)
C1 N2 P31 C33 . . . . -53.5(2)
C3 N2 P31 C33 . . . . 138.2(2)
C1 N2 P31 S32 . . . . 70.6(2)
C3 N2 P31 S32 . . . . -97.7(2)
N6 P31 C33 C34 . . . . 62.8(2)
N2 P31 C33 C34 . . . . -41.3(2)
S32 P31 C33 C34 . . . . -171.2(2)
N6 P31 C33 C38 . . . . -116.7(2)
N2 P31 C33 C38 . . . . 139.2(2)
S32 P31 C33 C38 . . . . 9.3(2)
C38 C33 C34 C35 . . . . 0.8(4)
P31 C33 C34 C35 . . . . -178.7(2)
C33 C34 C35 C36 . . . . -1.2(5)
C34 C35 C36 C37 . . . . 0.3(6)
C35 C36 C37 C38 . . . . 1.0(5)
C34 C33 C38 C37 . . . . 0.5(4)
P31 C33 C38 C37 . . . . -180.0(2)
C36 C37 C38 C33 . . . . -1.4(5)

loop_
_cod_related_entry_id
_cod_related_entry_database
_cod_related_entry_code
1 ChemSpider 21139183
